data_1515333
loop_
_publ_author_name
'Lai, Jingjuan'
'Zhao, Weizhen'
'Yang, Wenhong'
'Redshaw, Carl'
'Liang, Tongling'
'Liu, Yongwen'
'Sun, Wen-Hua'

_publ_section_title
;
 2-[1-(2,4-Dibenzhydryl-6-methylphenylimino)ethyl]-6-[1-(arylimino)ethyl]pyridylcobalt(ii)
 dichlorides: Synthesis, characterization and ethylene polymerization
 behavior
;
_journal_issue 3
_journal_name_full 'Polymer Chemistry'
_journal_page_first 787
_journal_paper_doi 10.1039/c2py00590e
_journal_volume 3
_journal_year 2012
_chemical_formula_sum 'C51 H47 Cl2 Co N3'
_chemical_formula_weight 831.75
_chemical_name_systematic
;
?
;
_space_group_IT_number 2
_symmetry_cell_setting triclinic
_symmetry_space_group_name_Hall '-P 1'
_symmetry_space_group_name_H-M 'P -1'
_atom_sites_solution_hydrogens geom
_atom_sites_solution_primary direct
_atom_sites_solution_secondary difmap
_audit_creation_method SHELXL-97
_cell_angle_alpha 81.79(3)
_cell_angle_beta 84.01(3)
_cell_angle_gamma 76.97(3)
_cell_formula_units_Z 2
_cell_length_a 9.7130(19)
_cell_length_b 15.277(3)
_cell_length_c 16.407(3)
_cell_measurement_temperature 173(2)
_cell_measurement_theta_max 27.48
_cell_measurement_theta_min 1.38
_cell_volume 2341.0(8)
_computing_cell_refinement 'Siemens SMART & SAINT'
_computing_data_collection 'Siemens SMART'
_computing_data_reduction 'Siemens XPREP'
_computing_molecular_graphics 'Bruker SHELXTL'
_computing_publication_material 'Bruker SHELXTL'
_computing_structure_refinement 'Siemens SHELXTL'
_computing_structure_solution 'Siemens SHELXTL'
_diffrn_ambient_temperature 173(2)
_diffrn_measured_fraction_theta_full 0.990
_diffrn_measured_fraction_theta_max 0.990
_diffrn_measurement_device_type 'Bruker P4'
_diffrn_measurement_method '\w scans'
_diffrn_radiation_monochromator graphite
_diffrn_radiation_source 'fine-focus sealed tube'
_diffrn_radiation_type MoK\a
_diffrn_radiation_wavelength 0.71073
_diffrn_reflns_av_R_equivalents 0.0426
_diffrn_reflns_av_sigmaI/netI 0.0682
_diffrn_reflns_limit_h_max 12
_diffrn_reflns_limit_h_min -12
_diffrn_reflns_limit_k_max 19
_diffrn_reflns_limit_k_min -19
_diffrn_reflns_limit_l_max 21
_diffrn_reflns_limit_l_min -21
_diffrn_reflns_number 20967
_diffrn_reflns_theta_full 27.48
_diffrn_reflns_theta_max 27.48
_diffrn_reflns_theta_min 1.38
_diffrn_standards_decay_% none
_diffrn_standards_interval_count none
_diffrn_standards_interval_time none
_diffrn_standards_number none
_exptl_absorpt_coefficient_mu 0.516
_exptl_absorpt_correction_T_max 0.926
_exptl_absorpt_correction_T_min 0.902
_exptl_absorpt_correction_type empirical
_exptl_absorpt_process_details 'SADABS (Sheldrick, 1996)'
_exptl_crystal_colour yellow
_exptl_crystal_density_diffrn 1.180
_exptl_crystal_density_method 'not measured'
_exptl_crystal_description block
_exptl_crystal_F_000 870
_exptl_crystal_size_max 0.2000
_exptl_crystal_size_mid 0.1800
_exptl_crystal_size_min 0.1500
_platon_squeeze_details
;
?
;
_refine_diff_density_max 0.572
_refine_diff_density_min -0.512
_refine_diff_density_rms 0.093
_refine_ls_extinction_method none
_refine_ls_goodness_of_fit_ref 1.014
_refine_ls_hydrogen_treatment constr
_refine_ls_matrix_type full
_refine_ls_number_parameters 514
_refine_ls_number_reflns 10629
_refine_ls_number_restraints 0
_refine_ls_restrained_S_all 1.014
_refine_ls_R_factor_gt 0.0698
_refine_ls_shift/su_max 0.000
_refine_ls_shift/su_mean 0.000
_refine_ls_structure_factor_coef Fsqd
_refine_ls_weighting_details 'calc w=1/[\s^2^(Fo^2^)+(0.0952P)^2^+2.2896P] where P=(Fo^2^+2Fc^2^)/3'
_refine_ls_weighting_scheme calc
_refine_ls_wR_factor_gt 0.1791
_refine_ls_wR_factor_ref 0.1934
_reflns_number_gt 8107
_reflns_number_total 10629
_reflns_threshold_expression >2sigma(I)
_cod_data_source_file c2py00590e.txt
_cod_data_source_block Co4
_cod_depositor_comments
;
The following automatic conversions were performed:

'_symmetry_cell_setting' value 'Triclinic' changed to 'triclinic'
according to
/usr/data/users/saulius/automatic-downloads/retrospective/RSC/lib/dictionaries/cif_core.dic
dictionary named 'cif_core.dic' version 2.4.2 from 2011-04-26.

Automatic conversion script
Id: cif_fix_values 2281 2013-09-26 08:29:07Z andrius 
;
_cod_original_cell_volume 2341.1(8)
_cod_original_sg_symbol_H-M P-1
_cod_database_code 1515333
_refine_ls_r_factor_ref 0.0902

loop_
_symmetry_equiv_pos_as_xyz
'x, y, z'
'-x, -y, -z'

loop_
_atom_site_label
_atom_site_type_symbol
_atom_site_fract_x
_atom_site_fract_y
_atom_site_fract_z
_atom_site_U_iso_or_equiv
_atom_site_adp_type
_atom_site_occupancy
_atom_site_symmetry_multiplicity
_atom_site_calc_flag
_atom_site_refinement_flags
Co1 Co 0.25005(4) 0.46894(3) 0.30072(3) 0.02544(14) Uani 1 1 d .
N1 N 0.1407(3) 0.52273(17) 0.18466(16) 0.0231(5) Uani 1 1 d .
Cl1 Cl 0.16892(10) 0.58857(6) 0.37559(5) 0.0381(2) Uani 1 1 d .
N2 N 0.0650(3) 0.42353(18) 0.31645(16) 0.0244(5) Uani 1 1 d .
Cl2 Cl 0.47455(9) 0.44701(8) 0.24322(6) 0.0472(3) Uani 1 1 d .
C14 C 0.3114(3) 0.5859(2) -0.02257(19) 0.0250(6) Uani 1 1 d .
H14A H 0.3628 0.5575 -0.0677 0.030 Uiso 1 1 calc R
C13 C 0.2790(3) 0.6801(2) -0.02859(19) 0.0251(6) Uani 1 1 d .
N3 N 0.2763(3) 0.36247(19) 0.40776(16) 0.0271(6) Uani 1 1 d .
C37 C 0.1704(4) 0.7562(2) -0.1604(2) 0.0291(7) Uani 1 1 d .
C2 C -0.1691(3) 0.4361(2) 0.2780(2) 0.0288(7) Uani 1 1 d .
H2A H -0.2376 0.4554 0.2383 0.035 Uiso 1 1 calc R
C17 C 0.3027(3) 0.7349(2) -0.11191(19) 0.0267(7) Uani 1 1 d .
H17A H 0.3788 0.6956 -0.1444 0.032 Uiso 1 1 calc R
C11 C 0.1659(3) 0.6698(2) 0.11101(19) 0.0249(6) Uani 1 1 d .
C18 C 0.3031(4) 0.4307(2) 0.0525(2) 0.0295(7) Uani 1 1 d .
H18A H 0.3575 0.4122 0.0018 0.044 Uiso 1 1 calc R
H18B H 0.2143 0.4093 0.0590 0.044 Uiso 1 1 calc R
H18C H 0.3587 0.4044 0.1000 0.044 Uiso 1 1 calc R
C8 C 0.1608(3) 0.3406(2) 0.43876(19) 0.0264(7) Uani 1 1 d .
C16 C 0.0764(4) 0.7158(2) 0.1818(2) 0.0280(7) Uani 1 1 d .
H16A H 0.0963 0.6729 0.2333 0.034 Uiso 1 1 calc R
C4 C -0.0996(4) 0.3611(2) 0.4107(2) 0.0300(7) Uani 1 1 d .
H4A H -0.1213 0.3299 0.4632 0.036 Uiso 1 1 calc R
C25 C -0.0803(4) 0.7284(2) 0.1715(2) 0.0326(7) Uani 1 1 d .
C1 C -0.0325(3) 0.4524(2) 0.26133(19) 0.0245(6) Uani 1 1 d .
C5 C 0.0354(3) 0.3773(2) 0.38990(19) 0.0257(6) Uani 1 1 d .
C10 C 0.1939(3) 0.5755(2) 0.11318(19) 0.0238(6) Uani 1 1 d .
C15 C 0.2707(3) 0.5321(2) 0.04755(19) 0.0246(6) Uani 1 1 d .
C12 C 0.2117(4) 0.7199(2) 0.0395(2) 0.0288(7) Uani 1 1 d .
H12A H 0.1961 0.7838 0.0376 0.035 Uiso 1 1 calc R
C6 C 0.0178(3) 0.5031(2) 0.18388(19) 0.0255(6) Uani 1 1 d .
C31 C 0.3558(4) 0.8199(2) -0.1054(2) 0.0284(7) Uani 1 1 d .
C19 C 0.1242(4) 0.8019(2) 0.1936(2) 0.0318(7) Uani 1 1 d .
C42 C 0.0435(4) 0.7336(2) -0.1285(2) 0.0336(8) Uani 1 1 d .
H42A H 0.0361 0.7036 -0.0739 0.040 Uiso 1 1 calc R
C43 C 0.4069(3) 0.3183(2) 0.4448(2) 0.0288(7) Uani 1 1 d .
C7 C -0.0742(4) 0.5254(2) 0.1132(2) 0.0300(7) Uani 1 1 d .
H7A H -0.0281 0.5587 0.0667 0.045 Uiso 1 1 calc R
H7B H -0.1658 0.5629 0.1300 0.045 Uiso 1 1 calc R
H7C H -0.0889 0.4694 0.0964 0.045 Uiso 1 1 calc R
C47 C 0.5787(4) 0.3061(3) 0.5426(2) 0.0353(8) Uani 1 1 d .
H47A H 0.6107 0.3279 0.5870 0.042 Uiso 1 1 calc R
C48 C 0.4513(4) 0.3530(2) 0.5097(2) 0.0311(7) Uani 1 1 d .
C3 C -0.2019(4) 0.3903(2) 0.3553(2) 0.0319(7) Uani 1 1 d .
H3A H -0.2945 0.3795 0.3693 0.038 Uiso 1 1 calc R
C32 C 0.4997(4) 0.8187(3) -0.1157(2) 0.0365(8) Uani 1 1 d .
H32A H 0.5646 0.7644 -0.1269 0.044 Uiso 1 1 calc R
C26 C -0.1387(4) 0.7616(3) 0.0965(2) 0.0385(8) Uani 1 1 d .
H26A H -0.0808 0.7815 0.0505 0.046 Uiso 1 1 calc R
C46 C 0.6588(4) 0.2294(3) 0.5123(2) 0.0362(8) Uani 1 1 d .
C44 C 0.4857(4) 0.2425(3) 0.4120(2) 0.0359(8) Uani 1 1 d .
C36 C 0.2641(4) 0.9011(2) -0.0890(2) 0.0370(8) Uani 1 1 d .
H36A H 0.1649 0.9041 -0.0819 0.044 Uiso 1 1 calc R
C9 C 0.1432(4) 0.2775(3) 0.5164(2) 0.0386(8) Uani 1 1 d .
H9A H 0.2333 0.2585 0.5424 0.058 Uiso 1 1 calc R
H9B H 0.1143 0.2241 0.5027 0.058 Uiso 1 1 calc R
H9C H 0.0704 0.3086 0.5546 0.058 Uiso 1 1 calc R
C38 C 0.1780(4) 0.7993(3) -0.2409(2) 0.0389(8) Uani 1 1 d .
H38A H 0.2645 0.8146 -0.2641 0.047 Uiso 1 1 calc R
C33 C 0.5511(4) 0.8955(3) -0.1101(3) 0.0450(10) Uani 1 1 d .
H33A H 0.6502 0.8929 -0.1166 0.054 Uiso 1 1 calc R
C45 C 0.6126(4) 0.1982(3) 0.4469(2) 0.0369(8) Uani 1 1 d .
H45A H 0.6680 0.1458 0.4253 0.044 Uiso 1 1 calc R
C51 C 0.3636(4) 0.4354(3) 0.5452(2) 0.0407(9) Uani 1 1 d .
H51A H 0.2786 0.4587 0.5147 0.061 Uiso 1 1 calc R
H51B H 0.4195 0.4821 0.5404 0.061 Uiso 1 1 calc R
H51C H 0.3356 0.4189 0.6035 0.061 Uiso 1 1 calc R
C30 C -0.1683(4) 0.7005(3) 0.2383(2) 0.0411(9) Uani 1 1 d .
H30A H -0.1304 0.6780 0.2902 0.049 Uiso 1 1 calc R
C34 C 0.4589(5) 0.9749(3) -0.0951(3) 0.0449(10) Uani 1 1 d .
H34A H 0.4937 1.0278 -0.0930 0.054 Uiso 1 1 calc R
C39 C 0.0615(5) 0.8203(3) -0.2879(3) 0.0457(10) Uani 1 1 d .
H39A H 0.0685 0.8502 -0.3426 0.055 Uiso 1 1 calc R
C49 C 0.4356(5) 0.2059(3) 0.3421(3) 0.0463(10) Uani 1 1 d .
H49A H 0.3456 0.2448 0.3255 0.070 Uiso 1 1 calc R
H49B H 0.4221 0.1443 0.3605 0.070 Uiso 1 1 calc R
H49C H 0.5066 0.2050 0.2950 0.070 Uiso 1 1 calc R
C50 C 0.7948(4) 0.1786(3) 0.5500(3) 0.0488(10) Uani 1 1 d .
H50A H 0.8117 0.2093 0.5953 0.073 Uiso 1 1 calc R
H50B H 0.8742 0.1772 0.5077 0.073 Uiso 1 1 calc R
H50C H 0.7865 0.1166 0.5711 0.073 Uiso 1 1 calc R
C20 C 0.2530(4) 0.7938(3) 0.2242(3) 0.0428(9) Uani 1 1 d .
H20A H 0.3111 0.7353 0.2361 0.051 Uiso 1 1 calc R
C41 C -0.0735(4) 0.7544(3) -0.1757(3) 0.0430(9) Uani 1 1 d .
H41A H -0.1598 0.7385 -0.1529 0.052 Uiso 1 1 calc R
C35 C 0.3157(5) 0.9774(3) -0.0831(3) 0.0469(10) Uani 1 1 d .
H35A H 0.2518 1.0316 -0.0707 0.056 Uiso 1 1 calc R
C40 C -0.0647(4) 0.7978(3) -0.2551(3) 0.0432(9) Uani 1 1 d .
H40A H -0.1448 0.8120 -0.2870 0.052 Uiso 1 1 calc R
C27 C -0.2818(4) 0.7661(3) 0.0881(3) 0.0459(10) Uani 1 1 d .
H27A H -0.3201 0.7885 0.0364 0.055 Uiso 1 1 calc R
C21 C 0.3006(5) 0.8684(3) 0.2381(3) 0.0530(11) Uani 1 1 d .
H21A H 0.3899 0.8604 0.2601 0.064 Uiso 1 1 calc R
C22 C 0.2198(5) 0.9544(3) 0.2207(3) 0.0537(11) Uani 1 1 d .
H22A H 0.2517 1.0059 0.2309 0.064 Uiso 1 1 calc R
C24 C 0.0436(5) 0.8893(3) 0.1751(3) 0.0542(11) Uani 1 1 d .
H24A H -0.0458 0.8976 0.1532 0.065 Uiso 1 1 calc R
C29 C -0.3107(5) 0.7051(4) 0.2298(3) 0.0563(12) Uani 1 1 d .
H29A H -0.3694 0.6856 0.2756 0.068 Uiso 1 1 calc R
C28 C -0.3677(5) 0.7383(3) 0.1541(3) 0.0566(12) Uani 1 1 d .
H28A H -0.4651 0.7416 0.1481 0.068 Uiso 1 1 calc R
C23 C 0.0926(6) 0.9637(3) 0.1882(3) 0.0659(14) Uani 1 1 d .
H23A H 0.0368 1.0226 0.1745 0.079 Uiso 1 1 calc R

loop_
_atom_site_aniso_label
_atom_site_aniso_U_11
_atom_site_aniso_U_22
_atom_site_aniso_U_33
_atom_site_aniso_U_23
_atom_site_aniso_U_13
_atom_site_aniso_U_12
Co1 0.0219(2) 0.0337(3) 0.0226(2) -0.00369(18) -0.00215(16) -0.00951(18)
N1 0.0234(13) 0.0251(13) 0.0207(12) -0.0019(10) -0.0007(10) -0.0060(11)
Cl1 0.0491(5) 0.0373(5) 0.0302(4) -0.0087(4) -0.0095(4) -0.0082(4)
N2 0.0235(13) 0.0306(14) 0.0212(12) -0.0033(11) -0.0041(10) -0.0089(11)
Cl2 0.0241(4) 0.0813(8) 0.0337(5) -0.0003(5) -0.0008(3) -0.0109(5)
C14 0.0232(15) 0.0315(16) 0.0215(15) -0.0066(12) -0.0030(12) -0.0055(13)
C13 0.0238(15) 0.0314(16) 0.0214(15) -0.0018(12) -0.0013(12) -0.0098(13)
N3 0.0249(13) 0.0349(15) 0.0229(13) -0.0031(11) -0.0034(11) -0.0088(12)
C37 0.0320(17) 0.0267(16) 0.0309(17) -0.0092(13) -0.0017(14) -0.0075(14)
C2 0.0237(15) 0.0357(17) 0.0288(16) -0.0058(14) -0.0028(13) -0.0084(14)
C17 0.0282(16) 0.0299(16) 0.0226(15) -0.0049(13) 0.0024(12) -0.0082(14)
C11 0.0258(15) 0.0290(16) 0.0208(14) -0.0051(12) -0.0028(12) -0.0057(13)
C18 0.0314(17) 0.0307(16) 0.0269(16) -0.0057(13) -0.0016(13) -0.0067(14)
C8 0.0272(16) 0.0303(16) 0.0217(15) -0.0049(13) -0.0015(12) -0.0055(14)
C16 0.0297(17) 0.0309(16) 0.0224(15) -0.0068(13) 0.0042(13) -0.0051(14)
C4 0.0315(17) 0.0336(17) 0.0257(16) -0.0015(13) 0.0028(13) -0.0124(15)
C25 0.0270(17) 0.0349(18) 0.0339(18) -0.0106(15) 0.0042(14) -0.0017(14)
C1 0.0223(15) 0.0295(16) 0.0239(15) -0.0061(12) -0.0025(12) -0.0082(13)
C5 0.0243(15) 0.0332(16) 0.0210(15) -0.0060(13) 0.0004(12) -0.0083(13)
C10 0.0211(14) 0.0308(16) 0.0204(14) -0.0011(12) -0.0049(11) -0.0070(13)
C15 0.0233(15) 0.0271(15) 0.0252(15) -0.0062(12) -0.0066(12) -0.0050(13)
C12 0.0337(17) 0.0262(15) 0.0276(16) -0.0042(13) -0.0028(13) -0.0081(14)
C6 0.0219(15) 0.0315(16) 0.0241(15) -0.0058(13) -0.0038(12) -0.0055(13)
C31 0.0345(17) 0.0295(16) 0.0214(15) 0.0014(13) -0.0045(13) -0.0090(14)
C19 0.0383(19) 0.0321(17) 0.0252(16) -0.0073(13) 0.0030(14) -0.0082(15)
C42 0.0325(18) 0.0375(18) 0.0332(18) -0.0048(15) 0.0004(14) -0.0137(15)
C43 0.0244(15) 0.0370(18) 0.0244(15) 0.0019(14) -0.0026(13) -0.0084(14)
C7 0.0287(16) 0.0379(18) 0.0256(16) -0.0032(14) -0.0058(13) -0.0105(15)
C47 0.0346(19) 0.047(2) 0.0280(17) 0.0030(15) -0.0071(14) -0.0189(17)
C48 0.0328(18) 0.0387(18) 0.0241(16) -0.0005(14) -0.0028(13) -0.0143(15)
C3 0.0249(16) 0.0392(18) 0.0331(18) -0.0039(15) -0.0019(14) -0.0107(15)
C32 0.0370(19) 0.0363(19) 0.0377(19) 0.0012(15) -0.0033(15) -0.0139(16)
C26 0.036(2) 0.040(2) 0.037(2) -0.0069(16) -0.0016(16) -0.0045(17)
C46 0.0256(17) 0.049(2) 0.0330(18) 0.0076(16) -0.0054(14) -0.0130(16)
C44 0.0351(19) 0.043(2) 0.0303(18) -0.0035(15) -0.0041(15) -0.0103(16)
C36 0.038(2) 0.0314(18) 0.042(2) -0.0053(15) -0.0042(16) -0.0074(16)
C9 0.0344(19) 0.047(2) 0.0313(18) 0.0096(16) -0.0021(15) -0.0121(17)
C38 0.042(2) 0.044(2) 0.0313(18) -0.0009(16) -0.0049(16) -0.0128(18)
C33 0.038(2) 0.051(2) 0.050(2) 0.0032(19) -0.0082(18) -0.0211(19)
C45 0.0282(17) 0.043(2) 0.0364(19) -0.0045(16) -0.0005(15) -0.0020(16)
C51 0.043(2) 0.045(2) 0.037(2) -0.0106(17) -0.0091(17) -0.0096(18)
C30 0.037(2) 0.054(2) 0.0298(18) -0.0039(17) 0.0048(15) -0.0080(18)
C34 0.053(2) 0.039(2) 0.049(2) -0.0004(18) -0.0140(19) -0.0218(19)
C39 0.055(3) 0.046(2) 0.038(2) -0.0044(18) -0.0127(19) -0.012(2)
C49 0.043(2) 0.052(2) 0.045(2) -0.0214(19) -0.0082(18) 0.0016(19)
C50 0.039(2) 0.057(3) 0.047(2) 0.012(2) -0.0138(18) -0.011(2)
C20 0.040(2) 0.039(2) 0.051(2) -0.0107(18) -0.0021(18) -0.0106(17)
C41 0.0324(19) 0.047(2) 0.053(2) -0.0115(19) -0.0045(17) -0.0112(17)
C35 0.057(3) 0.0344(19) 0.051(2) -0.0070(18) -0.010(2) -0.0111(19)
C40 0.046(2) 0.039(2) 0.049(2) -0.0095(18) -0.0230(19) -0.0064(18)
C27 0.042(2) 0.048(2) 0.046(2) -0.0080(19) -0.0105(18) -0.0012(19)
C21 0.047(2) 0.055(3) 0.062(3) -0.014(2) 0.000(2) -0.020(2)
C22 0.068(3) 0.045(2) 0.056(3) -0.019(2) 0.006(2) -0.024(2)
C24 0.058(3) 0.042(2) 0.065(3) -0.011(2) -0.022(2) -0.004(2)
C29 0.034(2) 0.079(3) 0.053(3) -0.010(2) 0.0113(19) -0.013(2)
C28 0.033(2) 0.071(3) 0.064(3) -0.009(2) -0.002(2) -0.008(2)
C23 0.088(4) 0.034(2) 0.077(4) -0.013(2) -0.020(3) -0.007(2)

loop_
_atom_type_symbol
_atom_type_description
_atom_type_scat_dispersion_real
_atom_type_scat_dispersion_imag
_atom_type_scat_source
C C 0.0033 0.0016 'International Tables Vol C Tables 4.2.6.8 and 6.1.1.4'
H H 0.0000 0.0000 'International Tables Vol C Tables 4.2.6.8 and 6.1.1.4'
N N 0.0061 0.0033 'International Tables Vol C Tables 4.2.6.8 and 6.1.1.4'
Cl Cl 0.1484 0.1585 'International Tables Vol C Tables 4.2.6.8 and 6.1.1.4'
Co Co 0.3494 0.9721 'International Tables Vol C Tables 4.2.6.8 and 6.1.1.4'

loop_
_geom_angle_atom_site_label_1
_geom_angle_atom_site_label_2
_geom_angle_atom_site_label_3
_geom_angle
N2 Co1 N3 74.80(11)
N2 Co1 N1 74.45(10)
N3 Co1 N1 146.20(10)
N2 Co1 Cl2 145.77(8)
N3 Co1 Cl2 99.99(8)
N1 Co1 Cl2 97.50(8)
N2 Co1 Cl1 95.59(8)
N3 Co1 Cl1 96.35(8)
N1 Co1 Cl1 100.28(8)
Cl2 Co1 Cl1 118.64(5)
C6 N1 C10 118.8(3)
C6 N1 Co1 114.8(2)
C10 N1 Co1 126.43(19)
C1 N2 C5 121.2(3)
C1 N2 Co1 120.3(2)
C5 N2 Co1 117.4(2)
C15 C14 C13 122.0(3)
C15 C14 H14A 119.0
C13 C14 H14A 119.0
C12 C13 C14 118.1(3)
C12 C13 C17 122.3(3)
C14 C13 C17 119.2(3)
C8 N3 C43 119.0(3)
C8 N3 Co1 114.0(2)
C43 N3 Co1 127.0(2)
C42 C37 C38 118.2(3)
C42 C37 C17 123.2(3)
C38 C37 C17 118.6(3)
C1 C2 C3 117.9(3)
C1 C2 H2A 121.1
C3 C2 H2A 121.1
C31 C17 C13 113.2(3)
C31 C17 C37 111.8(3)
C13 C17 C37 111.2(3)
C31 C17 H17A 106.7
C13 C17 H17A 106.7
C37 C17 H17A 106.7
C12 C11 C10 117.7(3)
C12 C11 C16 121.6(3)
C10 C11 C16 120.5(3)
C15 C18 H18A 109.5
C15 C18 H18B 109.5
H18A C18 H18B 109.5
C15 C18 H18C 109.5
H18A C18 H18C 109.5
H18B C18 H18C 109.5
N3 C8 C5 115.9(3)
N3 C8 C9 126.1(3)
C5 C8 C9 117.9(3)
C25 C16 C11 110.9(3)
C25 C16 C19 115.0(3)
C11 C16 C19 110.9(3)
C25 C16 H16A 106.5
C11 C16 H16A 106.5
C19 C16 H16A 106.5
C3 C4 C5 119.8(3)
C3 C4 H4A 120.1
C5 C4 H4A 120.1
C26 C25 C30 118.4(3)
C26 C25 C16 122.5(3)
C30 C25 C16 119.0(3)
N2 C1 C2 121.2(3)
N2 C1 C6 114.1(3)
C2 C1 C6 124.7(3)
N2 C5 C4 120.1(3)
N2 C5 C8 113.8(3)
C4 C5 C8 125.9(3)
C11 C10 C15 121.5(3)
C11 C10 N1 118.6(3)
C15 C10 N1 120.0(3)
C14 C15 C10 118.1(3)
C14 C15 C18 121.5(3)
C10 C15 C18 120.4(3)
C13 C12 C11 122.4(3)
C13 C12 H12A 118.8
C11 C12 H12A 118.8
N1 C6 C1 115.5(3)
N1 C6 C7 126.2(3)
C1 C6 C7 118.4(3)
C32 C31 C36 117.5(3)
C32 C31 C17 120.2(3)
C36 C31 C17 122.3(3)
C20 C19 C24 117.3(4)
C20 C19 C16 118.9(3)
C24 C19 C16 123.8(3)
C37 C42 C41 120.7(3)
C37 C42 H42A 119.7
C41 C42 H42A 119.7
C44 C43 C48 122.3(3)
C44 C43 N3 117.0(3)
C48 C43 N3 120.7(3)
C6 C7 H7A 109.5
C6 C7 H7B 109.5
H7A C7 H7B 109.5
C6 C7 H7C 109.5
H7A C7 H7C 109.5
H7B C7 H7C 109.5
C46 C47 C48 122.0(3)
C46 C47 H47A 119.0
C48 C47 H47A 119.0
C43 C48 C47 117.3(3)
C43 C48 C51 121.6(3)
C47 C48 C51 121.0(3)
C4 C3 C2 119.8(3)
C4 C3 H3A 120.1
C2 C3 H3A 120.1
C31 C32 C33 121.3(4)
C31 C32 H32A 119.3
C33 C32 H32A 119.3
C25 C26 C27 120.7(4)
C25 C26 H26A 119.7
C27 C26 H26A 119.7
C47 C46 C45 119.0(3)
C47 C46 C50 121.1(4)
C45 C46 C50 119.9(4)
C43 C44 C45 118.2(3)
C43 C44 C49 121.5(3)
C45 C44 C49 120.3(3)
C35 C36 C31 121.0(4)
C35 C36 H36A 119.5
C31 C36 H36A 119.5
C8 C9 H9A 109.5
C8 C9 H9B 109.5
H9A C9 H9B 109.5
C8 C9 H9C 109.5
H9A C9 H9C 109.5
H9B C9 H9C 109.5
C39 C38 C37 121.2(4)
C39 C38 H38A 119.4
C37 C38 H38A 119.4
C34 C33 C32 120.2(4)
C34 C33 H33A 119.9
C32 C33 H33A 119.9
C46 C45 C44 121.2(4)
C46 C45 H45A 119.4
C44 C45 H45A 119.4
C48 C51 H51A 109.5
C48 C51 H51B 109.5
H51A C51 H51B 109.5
C48 C51 H51C 109.5
H51A C51 H51C 109.5
H51B C51 H51C 109.5
C29 C30 C25 120.7(4)
C29 C30 H30A 119.6
C25 C30 H30A 119.6
C33 C34 C35 119.6(4)
C33 C34 H34A 120.2
C35 C34 H34A 120.2
C40 C39 C38 119.9(4)
C40 C39 H39A 120.0
C38 C39 H39A 120.0
C44 C49 H49A 109.5
C44 C49 H49B 109.5
H49A C49 H49B 109.5
C44 C49 H49C 109.5
H49A C49 H49C 109.5
H49B C49 H49C 109.5
C46 C50 H50A 109.5
C46 C50 H50B 109.5
H50A C50 H50B 109.5
C46 C50 H50C 109.5
H50A C50 H50C 109.5
H50B C50 H50C 109.5
C19 C20 C21 121.7(4)
C19 C20 H20A 119.1
C21 C20 H20A 119.1
C40 C41 C42 120.5(4)
C40 C41 H41A 119.8
C42 C41 H41A 119.8
C34 C35 C36 120.3(4)
C34 C35 H35A 119.8
C36 C35 H35A 119.8
C41 C40 C39 119.5(4)
C41 C40 H40A 120.3
C39 C40 H40A 120.3
C28 C27 C26 120.6(4)
C28 C27 H27A 119.7
C26 C27 H27A 119.7
C20 C21 C22 120.6(4)
C20 C21 H21A 119.7
C22 C21 H21A 119.7
C23 C22 C21 118.3(4)
C23 C22 H22A 120.8
C21 C22 H22A 120.8
C23 C24 C19 120.6(4)
C23 C24 H24A 119.7
C19 C24 H24A 119.7
C30 C29 C28 120.1(4)
C30 C29 H29A 119.9
C28 C29 H29A 119.9
C27 C28 C29 119.4(4)
C27 C28 H28A 120.3
C29 C28 H28A 120.3
C22 C23 C24 121.3(5)
C22 C23 H23A 119.3
C24 C23 H23A 119.3

loop_
_geom_bond_atom_site_label_1
_geom_bond_atom_site_label_2
_geom_bond_distance
Co1 N2 2.048(3)
Co1 N3 2.210(3)
Co1 N1 2.239(3)
Co1 Cl2 2.2558(12)
Co1 Cl1 2.2934(12)
N1 C6 1.297(4)
N1 C10 1.444(4)
N2 C1 1.336(4)
N2 C5 1.345(4)
C14 C15 1.391(5)
C14 C13 1.393(5)
C14 H14A 0.9500
C13 C12 1.381(4)
C13 C17 1.523(4)
N3 C8 1.277(4)
N3 C43 1.446(4)
C37 C42 1.385(5)
C37 C38 1.392(5)
C37 C17 1.530(5)
C2 C1 1.398(4)
C2 C3 1.399(5)
C2 H2A 0.9500
C17 C31 1.521(5)
C17 H17A 1.0000
C11 C12 1.397(5)
C11 C10 1.400(4)
C11 C16 1.532(4)
C18 C15 1.502(4)
C18 H18A 0.9800
C18 H18B 0.9800
C18 H18C 0.9800
C8 C5 1.486(4)
C8 C9 1.503(5)
C16 C25 1.515(5)
C16 C19 1.534(5)
C16 H16A 1.0000
C4 C3 1.373(5)
C4 C5 1.388(4)
C4 H4A 0.9500
C25 C26 1.390(5)
C25 C30 1.397(5)
C1 C6 1.487(4)
C10 C15 1.403(4)
C12 H12A 0.9500
C6 C7 1.491(4)
C31 C32 1.387(5)
C31 C36 1.396(5)
C19 C20 1.369(5)
C19 C24 1.397(5)
C42 C41 1.393(5)
C42 H42A 0.9500
C43 C44 1.381(5)
C43 C48 1.400(5)
C7 H7A 0.9800
C7 H7B 0.9800
C7 H7C 0.9800
C47 C46 1.378(6)
C47 C48 1.401(5)
C47 H47A 0.9500
C48 C51 1.507(5)
C3 H3A 0.9500
C32 C33 1.392(5)
C32 H32A 0.9500
C26 C27 1.396(6)
C26 H26A 0.9500
C46 C45 1.388(5)
C46 C50 1.516(5)
C44 C45 1.402(5)
C44 C49 1.512(5)
C36 C35 1.388(5)
C36 H36A 0.9500
C9 H9A 0.9800
C9 H9B 0.9800
C9 H9C 0.9800
C38 C39 1.387(5)
C38 H38A 0.9500
C33 C34 1.373(6)
C33 H33A 0.9500
C45 H45A 0.9500
C51 H51A 0.9800
C51 H51B 0.9800
C51 H51C 0.9800
C30 C29 1.390(6)
C30 H30A 0.9500
C34 C35 1.377(6)
C34 H34A 0.9500
C39 C40 1.383(6)
C39 H39A 0.9500
C49 H49A 0.9800
C49 H49B 0.9800
C49 H49C 0.9800
C50 H50A 0.9800
C50 H50B 0.9800
C50 H50C 0.9800
C20 C21 1.377(6)
C20 H20A 0.9500
C41 C40 1.378(6)
C41 H41A 0.9500
C35 H35A 0.9500
C40 H40A 0.9500
C27 C28 1.374(6)
C27 H27A 0.9500
C21 C22 1.378(6)
C21 H21A 0.9500
C22 C23 1.365(7)
C22 H22A 0.9500
C24 C23 1.378(6)
C24 H24A 0.9500
C29 C28 1.394(7)
C29 H29A 0.9500
C28 H28A 0.9500
C23 H23A 0.9500

loop_
_geom_torsion_atom_site_label_1
_geom_torsion_atom_site_label_2
_geom_torsion_atom_site_label_3
_geom_torsion_atom_site_label_4
_geom_torsion
N2 Co1 N1 C6 2.0(2)
N3 Co1 N1 C6 27.2(3)
Cl2 Co1 N1 C6 148.0(2)
Cl1 Co1 N1 C6 -91.0(2)
N2 Co1 N1 C10 -178.0(3)
N3 Co1 N1 C10 -152.7(2)
Cl2 Co1 N1 C10 -32.0(2)
Cl1 Co1 N1 C10 89.0(2)
N3 Co1 N2 C1 -173.1(3)
N1 Co1 N2 C1 -7.4(2)
Cl2 Co1 N2 C1 -87.7(3)
Cl1 Co1 N2 C1 91.8(2)
N3 Co1 N2 C5 18.1(2)
N1 Co1 N2 C5 -176.1(3)
Cl2 Co1 N2 C5 103.6(2)
Cl1 Co1 N2 C5 -76.9(2)
C15 C14 C13 C12 3.8(5)
C15 C14 C13 C17 -169.1(3)
N2 Co1 N3 C8 -15.3(2)
N1 Co1 N3 C8 -40.4(3)
Cl2 Co1 N3 C8 -160.6(2)
Cl1 Co1 N3 C8 78.8(2)
N2 Co1 N3 C43 165.6(3)
N1 Co1 N3 C43 140.4(2)
Cl2 Co1 N3 C43 20.3(3)
Cl1 Co1 N3 C43 -100.3(3)
C12 C13 C17 C31 44.5(4)
C14 C13 C17 C31 -142.9(3)
C12 C13 C17 C37 -82.4(4)
C14 C13 C17 C37 90.2(3)
C42 C37 C17 C31 -123.1(3)
C38 C37 C17 C31 57.8(4)
C42 C37 C17 C13 4.5(4)
C38 C37 C17 C13 -174.5(3)
C43 N3 C8 C5 -170.4(3)
Co1 N3 C8 C5 10.4(4)
C43 N3 C8 C9 5.6(5)
Co1 N3 C8 C9 -173.5(3)
C12 C11 C16 C25 91.8(4)
C10 C11 C16 C25 -82.7(4)
C12 C11 C16 C19 -37.4(4)
C10 C11 C16 C19 148.2(3)
C11 C16 C25 C26 -45.6(5)
C19 C16 C25 C26 81.3(4)
C11 C16 C25 C30 130.3(3)
C19 C16 C25 C30 -102.8(4)
C5 N2 C1 C2 0.3(5)
Co1 N2 C1 C2 -168.0(2)
C5 N2 C1 C6 179.5(3)
Co1 N2 C1 C6 11.2(4)
C3 C2 C1 N2 1.5(5)
C3 C2 C1 C6 -177.5(3)
C1 N2 C5 C4 -2.0(5)
Co1 N2 C5 C4 166.6(2)
C1 N2 C5 C8 172.7(3)
Co1 N2 C5 C8 -18.7(4)
C3 C4 C5 N2 1.8(5)
C3 C4 C5 C8 -172.2(3)
N3 C8 C5 N2 4.5(4)
C9 C8 C5 N2 -171.9(3)
N3 C8 C5 C4 178.8(3)
C9 C8 C5 C4 2.4(5)
C12 C11 C10 C15 2.7(5)
C16 C11 C10 C15 177.4(3)
C12 C11 C10 N1 -176.7(3)
C16 C11 C10 N1 -2.0(4)
C6 N1 C10 C11 92.2(4)
Co1 N1 C10 C11 -87.9(3)
C6 N1 C10 C15 -87.2(4)
Co1 N1 C10 C15 92.7(3)
C13 C14 C15 C10 0.5(5)
C13 C14 C15 C18 178.4(3)
C11 C10 C15 C14 -3.8(4)
N1 C10 C15 C14 175.5(3)
C11 C10 C15 C18 178.2(3)
N1 C10 C15 C18 -2.5(4)
C14 C13 C12 C11 -5.1(5)
C17 C13 C12 C11 167.6(3)
C10 C11 C12 C13 1.9(5)
C16 C11 C12 C13 -172.7(3)
C10 N1 C6 C1 -177.2(3)
Co1 N1 C6 C1 2.9(4)
C10 N1 C6 C7 3.7(5)
Co1 N1 C6 C7 -176.3(3)
N2 C1 C6 N1 -8.8(4)
C2 C1 C6 N1 170.3(3)
N2 C1 C6 C7 170.4(3)
C2 C1 C6 C7 -10.5(5)
C13 C17 C31 C32 95.6(4)
C37 C17 C31 C32 -137.8(3)
C13 C17 C31 C36 -84.4(4)
C37 C17 C31 C36 42.1(4)
C25 C16 C19 C20 163.4(3)
C11 C16 C19 C20 -69.7(4)
C25 C16 C19 C24 -16.5(5)
C11 C16 C19 C24 110.4(4)
C38 C37 C42 C41 -0.6(5)
C17 C37 C42 C41 -179.7(3)
C8 N3 C43 C44 93.2(4)
Co1 N3 C43 C44 -87.7(4)
C8 N3 C43 C48 -88.2(4)
Co1 N3 C43 C48 90.9(3)
C44 C43 C48 C47 -1.7(5)
N3 C43 C48 C47 179.7(3)
C44 C43 C48 C51 -179.6(3)
N3 C43 C48 C51 1.9(5)
C46 C47 C48 C43 0.6(5)
C46 C47 C48 C51 178.5(3)
C5 C4 C3 C2 0.1(5)
C1 C2 C3 C4 -1.7(5)
C36 C31 C32 C33 0.0(5)
C17 C31 C32 C33 180.0(3)
C30 C25 C26 C27 -0.6(6)
C16 C25 C26 C27 175.3(3)
C48 C47 C46 C45 0.6(5)
C48 C47 C46 C50 -178.7(3)
C48 C43 C44 C45 1.5(5)
N3 C43 C44 C45 -179.8(3)
C48 C43 C44 C49 179.8(3)
N3 C43 C44 C49 -1.6(5)
C32 C31 C36 C35 -0.3(5)
C17 C31 C36 C35 179.8(3)
C42 C37 C38 C39 0.9(6)
C17 C37 C38 C39 180.0(3)
C31 C32 C33 C34 -0.9(6)
C47 C46 C45 C44 -0.8(6)
C50 C46 C45 C44 178.5(4)
C43 C44 C45 C46 -0.2(6)
C49 C44 C45 C46 -178.5(4)
C26 C25 C30 C29 0.5(6)
C16 C25 C30 C29 -175.5(4)
C32 C33 C34 C35 2.0(6)
C37 C38 C39 C40 -0.5(6)
C24 C19 C20 C21 1.5(6)
C16 C19 C20 C21 -178.4(4)
C37 C42 C41 C40 0.1(6)
C33 C34 C35 C36 -2.3(7)
C31 C36 C35 C34 1.5(6)
C42 C41 C40 C39 0.3(6)
C38 C39 C40 C41 -0.1(6)
C25 C26 C27 C28 0.5(6)
C19 C20 C21 C22 -0.8(7)
C20 C21 C22 C23 -0.8(7)
C20 C19 C24 C23 -0.7(7)
C16 C19 C24 C23 179.2(4)
C25 C30 C29 C28 -0.3(7)
C26 C27 C28 C29 -0.2(7)
C30 C29 C28 C27 0.1(8)
C21 C22 C23 C24 1.6(8)
C19 C24 C23 C22 -0.9(8)

loop_
_platon_squeeze_void_nr
_platon_squeeze_void_average_x
_platon_squeeze_void_average_y
_platon_squeeze_void_average_z
_platon_squeeze_void_volume
_platon_squeeze_void_count_electrons
1 -0.083 0.000 0.500 306.4 -3.1
